data_7118677
loop_
_publ_author_name
'Izgu, Enver Cagri'
'Oh, Seung Soo'
'Szostak, Jack W.'

_publ_section_title
;
 Synthesis of activated 3'-amino-3'-deoxy-2-thio-thymidine, a superior
 substrate for the nonenzymatic copying of nucleic acid templates.
;
_journal_issue 18
_journal_name_full 'Chemical communications (Cambridge, England)'
_journal_page_first 3684
_journal_page_last 3686
_journal_paper_doi 10.1039/c5cc10317g
_journal_volume 52
_journal_year 2016
_chemical_absolute_configuration ad
_chemical_formula_moiety C12H17N3O4S?CHCl3
_chemical_formula_sum 'C13 H18 Cl3 N3 O4 S'
_chemical_formula_weight 418.71
_chemical_name_common ECI5017
_chemical_name_systematic
' [(2S,3S,5R)-3-amino-5-(5-methyl-4-oxo-2-thioxo-3,4-dihydropyrimidin-1(2H)-yl)tetrahydrofuran-2-yl]methyl acetate'
_space_group_crystal_system orthorhombic
_space_group_IT_number 19
_space_group_name_Hall 'P 2ac 2ab'
_space_group_name_H-M_alt 'P 21 21 21'
_symmetry_space_group_name_Hall 'P 2ac 2ab'
_symmetry_space_group_name_H-M 'P 21 21 21'
_atom_sites_solution_hydrogens mixed
_audit_creation_method SHELXL-2014/7
_audit_update_record
;
2015-12-04 deposited with the CCDC.
2016-01-29 downloaded from the CCDC.
;
_cell_angle_alpha 90
_cell_angle_beta 90
_cell_angle_gamma 90
_cell_formula_units_Z 4
_cell_length_a 4.9957(3)
_cell_length_b 17.7935(9)
_cell_length_c 20.4746(10)
_cell_measurement_reflns_used 9881
_cell_measurement_temperature 100(2)
_cell_measurement_theta_max 66.5
_cell_measurement_theta_min 3.29
_cell_volume 1820.01(17)
_computing_cell_refinement 'SAINT 8.34C (Bruker-AXS, 2014)'
_computing_data_collection 'APEX3 v2015.5.2 (Bruker-AXS, 2015)'
_computing_data_reduction 'SAINT 8.34C (Bruker-AXS, 2014)'
_computing_molecular_graphics 'Bruker SHELXTL (Sheldrick, 2015)'
_computing_publication_material 'Bruker SHELXTL (Sheldrick, 2015)'
_computing_structure_refinement 'SHELXL-2014 (Sheldrick, 2015)'
_computing_structure_solution 'SHELXT-2014 (Sheldrick, 2015)'
_diffrn_ambient_temperature 100(2)
_diffrn_measured_fraction_theta_full 0.992
_diffrn_measured_fraction_theta_max 0.990
_diffrn_measurement_device_type
;
Bruker D8 goniometer with CCD area detector  
;
_diffrn_measurement_method 'omega and phi scans'
_diffrn_radiation_monochromator graphite
_diffrn_radiation_source 'I\mS microfocus tube'
_diffrn_radiation_type CuK\a
_diffrn_radiation_wavelength 1.54178
_diffrn_reflns_av_R_equivalents 0.0905
_diffrn_reflns_av_unetI/netI 0.0646
_diffrn_reflns_laue_measured_fraction_full 0.992
_diffrn_reflns_laue_measured_fraction_max 0.990
_diffrn_reflns_limit_h_max 5
_diffrn_reflns_limit_h_min -4
_diffrn_reflns_limit_k_max 20
_diffrn_reflns_limit_k_min -19
_diffrn_reflns_limit_l_max 24
_diffrn_reflns_limit_l_min -19
_diffrn_reflns_number 15691
_diffrn_reflns_point_group_measured_fraction_full 0.981
_diffrn_reflns_point_group_measured_fraction_max 0.978
_diffrn_reflns_theta_full 66.500
_diffrn_reflns_theta_max 66.608
_diffrn_reflns_theta_min 3.291
_exptl_absorpt_coefficient_mu 5.847
_exptl_absorpt_correction_T_max 0.8146
_exptl_absorpt_correction_T_min 0.6828
_exptl_absorpt_correction_type multi-scan
_exptl_absorpt_process_details sadabs
_exptl_crystal_colour colorless
_exptl_crystal_density_diffrn 1.528
_exptl_crystal_description needle
_exptl_crystal_F_000 864
_exptl_crystal_recrystallization_method 'Re-crystallisation from solvent: chloroform'
_exptl_crystal_size_max 0.120
_exptl_crystal_size_mid 0.010
_exptl_crystal_size_min 0.008
_refine_diff_density_max 0.731
_refine_diff_density_min -0.434
_refine_diff_density_rms 0.117
_refine_ls_abs_structure_details
;
 Flack x determined using 930 quotients [(I+)-(I-)]/[(I+)+(I-)]
 (Parsons, Flack and Wagner, Acta Cryst. B69 (2013) 249-259).
;
_refine_ls_abs_structure_Flack 0.03(3)
_refine_ls_extinction_coef 0.0038(9)
_refine_ls_extinction_expression Fc^*^=kFc[1+0.001xFc^2^\l^3^/sin(2\q)]^-1/4^
_refine_ls_extinction_method 'SHELXL-2014/7 (Sheldrick 2014'
_refine_ls_goodness_of_fit_ref 1.084
_refine_ls_hydrogen_treatment constr
_refine_ls_matrix_type full
_refine_ls_number_parameters 233
_refine_ls_number_reflns 3129
_refine_ls_number_restraints 6
_refine_ls_restrained_S_all 1.084
_refine_ls_R_factor_all 0.0873
_refine_ls_R_factor_gt 0.0790
_refine_ls_shift/su_max 0.004
_refine_ls_shift/su_mean 0.000
_refine_ls_structure_factor_coef Fsqd
_refine_ls_weighting_details 'w=1/[\s^2^(Fo^2^)+(0.0929P)^2^+8.8958P] where P=(Fo^2^+2Fc^2^)/3'
_refine_ls_weighting_scheme calc
_refine_ls_wR_factor_gt 0.2088
_refine_ls_wR_factor_ref 0.2142
_reflns_Friedel_coverage 0.668
_reflns_friedel_fraction_full 0.965
_reflns_friedel_fraction_max 0.961
_reflns_number_gt 2776
_reflns_number_total 3129
_reflns_threshold_expression 'I > 2\s(I)'
_cod_data_source_file c5cc10317g2.cif
_cod_data_source_block ECI5017
_cod_depositor_comments 'Adding full bibliography for 7118677.cif.'
_cod_database_code 7118677
_shelx_shelxl_version_number 2014/7
_shelx_space_group_comment
;
The symmetry employed for this shelxl refinement is uniquely defined
by the following loop, which should always be used as a source of
symmetry information in preference to the above space-group names.
They are only intended as comments.
;
_shelx_estimated_absorpt_t_min 0.540
_shelx_estimated_absorpt_t_max 0.955

loop_
_space_group_symop_operation_xyz
'x, y, z'
'-x+1/2, -y, z+1/2'
'-x, y+1/2, -z+1/2'
'x+1/2, -y+1/2, -z'

loop_
_atom_site_label
_atom_site_type_symbol
_atom_site_fract_x
_atom_site_fract_y
_atom_site_fract_z
_atom_site_U_iso_or_equiv
_atom_site_adp_type
_atom_site_occupancy
_atom_site_site_symmetry_order
_atom_site_calc_flag
_atom_site_refinement_flags_posn
_atom_site_refinement_flags_adp
_atom_site_refinement_flags_occupancy
_atom_site_disorder_assembly
_atom_site_disorder_group
C1 C -0.060(2) 0.5133(5) 0.2303(5) 0.025(2) Uani 1 1 d . . . . .
C2 C 0.2459(19) 0.5996(5) 0.2865(5) 0.025(2) Uani 1 1 d . . . . .
C3 C 0.338(2) 0.5383(5) 0.3268(5) 0.027(2) Uani 1 1 d . . . . .
C4 C 0.236(2) 0.4702(5) 0.3152(5) 0.026(2) Uani 1 1 d . . . . .
H4 H 0.2995 0.4291 0.3403 0.031 Uiso 1 1 calc R U . . .
C5 C -0.065(2) 0.3782(5) 0.2627(5) 0.026(2) Uani 1 1 d . . . . .
H5 H -0.1970 0.3757 0.2261 0.031 Uiso 1 1 calc R U . . .
C6 C 0.150(2) 0.3182(5) 0.2519(4) 0.023(2) Uani 1 1 d . . . . .
H6A H 0.3212 0.3414 0.2379 0.028 Uiso 1 1 calc R U . . .
H6B H 0.0929 0.2815 0.2184 0.028 Uiso 1 1 calc R U . . .
C7 C 0.1806(19) 0.2804(5) 0.3185(5) 0.0219(19) Uani 1 1 d . . . . .
H7 H 0.3170 0.3075 0.3454 0.026 Uiso 1 1 calc R U . . .
C8 C -0.098(2) 0.2906(5) 0.3479(5) 0.024(2) Uani 1 1 d . . . . .
H8 H -0.2159 0.2492 0.3318 0.029 Uiso 1 1 calc R U . . .
C9 C -0.116(2) 0.2934(5) 0.4203(5) 0.030(2) Uani 1 1 d . . . . .
H9A H -0.3029 0.3043 0.4336 0.037 Uiso 1 1 calc R U . . .
H9B H -0.0643 0.2443 0.4390 0.037 Uiso 1 1 calc R U . . .
C10 C 0.552(2) 0.5520(5) 0.3771(5) 0.028(2) Uani 1 1 d . . . . .
H10A H 0.6957 0.5822 0.3577 0.042 Uiso 1 1 calc R U . . .
H10B H 0.6249 0.5037 0.3918 0.042 Uiso 1 1 calc R U . . .
H10C H 0.4752 0.5789 0.4143 0.042 Uiso 1 1 calc R U . . .
C11 C 0.049(2) 0.3618(6) 0.5092(5) 0.033(2) Uani 1 1 d . . . . .
C12 C 0.233(3) 0.4214(7) 0.5307(6) 0.048(3) Uani 1 1 d . . . . .
H12A H 0.4142 0.4007 0.5351 0.072 Uiso 1 1 calc R U . . .
H12B H 0.1739 0.4413 0.5729 0.072 Uiso 1 1 calc R U . . .
H12C H 0.2348 0.4620 0.4983 0.072 Uiso 1 1 calc R U . . .
N1 N 0.0453(17) 0.5814(4) 0.2419(4) 0.0253(18) Uani 1 1 d . . . . .
H1 H -0.0196 0.6188 0.2187 0.030 Uiso 1 1 calc R U . . .
N2 N 0.0389(17) 0.4562(4) 0.2678(4) 0.0240(17) Uani 1 1 d . . . . .
N3 N 0.2513(18) 0.2005(4) 0.3127(4) 0.0267(19) Uani 1 1 d . . . . .
H3A H 0.3675 0.1857 0.2753 0.032 Uiso 1 1 d R U . . .
H3B H 0.2979 0.1836 0.3521 0.032 Uiso 1 1 d R U . . .
O1 O 0.3283(16) 0.6651(4) 0.2897(4) 0.0321(17) Uani 1 1 d . . . . .
O2 O -0.1973(14) 0.3619(4) 0.3219(4) 0.0293(15) Uani 1 1 d . . . . .
O3 O 0.0583(16) 0.3510(4) 0.4443(4) 0.0353(18) Uani 1 1 d . . . . .
O4 O -0.1017(19) 0.3262(5) 0.5440(4) 0.048(2) Uani 1 1 d . . . . .
S1 S -0.3062(5) 0.50300(14) 0.17497(12) 0.0314(7) Uani 1 1 d . . . . .
C1S C 0.020(6) 0.6430(14) 0.5657(11) 0.043(4) Uani 0.419(16) 1 d D . P A 1
H1S H -0.1119 0.6048 0.5814 0.052 Uiso 0.419(16) 1 calc R U P A 1
Cl1S Cl -0.060(4) 0.7255(11) 0.6106(11) 0.042(2) Uani 0.419(16) 1 d D . P A 1
Cl2S Cl 0.326(5) 0.6047(17) 0.5835(19) 0.045(3) Uani 0.419(16) 1 d D . P A 1
Cl3S Cl -0.051(6) 0.6529(19) 0.4839(12) 0.048(3) Uani 0.419(16) 1 d D . P A 1
C1T C 0.200(5) 0.6760(11) 0.5444(9) 0.043(4) Uani 0.581(16) 1 d D . P A 2
H1T H 0.3310 0.7096 0.5218 0.052 Uiso 0.581(16) 1 calc R U P A 2
Cl1T Cl 0.015(3) 0.7331(7) 0.5993(7) 0.042(2) Uani 0.581(16) 1 d D . P A 2
Cl2T Cl 0.384(4) 0.6114(12) 0.5888(13) 0.045(3) Uani 0.581(16) 1 d D . P A 2
Cl3T Cl 0.002(4) 0.6364(13) 0.4848(8) 0.048(3) Uani 0.581(16) 1 d D . P A 2

loop_
_atom_site_aniso_label
_atom_site_aniso_U_11
_atom_site_aniso_U_22
_atom_site_aniso_U_33
_atom_site_aniso_U_23
_atom_site_aniso_U_13
_atom_site_aniso_U_12
C1 0.030(5) 0.021(5) 0.025(5) 0.002(4) 0.001(4) 0.005(4)
C2 0.028(5) 0.016(4) 0.032(5) 0.001(4) 0.004(4) 0.001(4)
C3 0.033(5) 0.018(4) 0.029(5) -0.005(4) -0.003(5) -0.005(4)
C4 0.031(5) 0.021(4) 0.025(5) 0.001(4) -0.005(4) 0.000(4)
C5 0.030(5) 0.016(4) 0.031(5) 0.008(4) -0.004(4) -0.004(4)
C6 0.030(5) 0.016(4) 0.024(5) -0.003(4) -0.002(4) -0.003(4)
C7 0.024(5) 0.012(4) 0.029(5) 0.001(4) -0.005(4) 0.000(4)
C8 0.029(5) 0.016(4) 0.028(5) 0.002(4) 0.002(4) -0.001(4)
C9 0.041(6) 0.019(5) 0.031(5) 0.001(4) 0.002(5) -0.002(4)
C10 0.032(6) 0.017(4) 0.035(5) -0.005(4) 0.001(4) -0.003(4)
C11 0.042(6) 0.031(5) 0.027(5) -0.006(4) 0.006(5) 0.006(5)
C12 0.056(8) 0.043(7) 0.045(7) -0.010(6) 0.003(6) 0.004(6)
N1 0.033(5) 0.017(4) 0.025(4) 0.001(3) 0.001(4) -0.005(3)
N2 0.027(4) 0.021(4) 0.024(4) 0.003(3) -0.004(3) -0.005(3)
N3 0.037(5) 0.013(4) 0.030(4) -0.005(3) -0.001(4) 0.001(3)
O1 0.041(4) 0.020(3) 0.035(4) -0.002(3) 0.001(3) -0.009(3)
O2 0.029(4) 0.019(3) 0.040(4) 0.006(3) 0.007(3) 0.000(3)
O3 0.050(5) 0.025(3) 0.031(4) -0.002(3) 0.013(3) -0.005(3)
O4 0.059(6) 0.052(5) 0.033(4) 0.006(4) 0.014(4) -0.004(4)
S1 0.0380(13) 0.0254(12) 0.0306(12) -0.0002(10) -0.0116(11) 0.0057(11)
C1S 0.063(12) 0.039(9) 0.028(8) -0.006(7) 0.010(8) 0.006(8)
Cl1S 0.059(8) 0.033(3) 0.034(5) -0.004(3) -0.002(4) 0.007(4)
Cl2S 0.028(8) 0.056(4) 0.050(4) -0.015(3) -0.004(5) -0.006(5)
Cl3S 0.040(8) 0.063(10) 0.0409(17) -0.016(4) -0.007(3) 0.012(5)
C1T 0.063(12) 0.039(9) 0.028(8) -0.006(7) 0.010(8) 0.006(8)
Cl1T 0.059(8) 0.033(3) 0.034(5) -0.004(3) -0.002(4) 0.007(4)
Cl2T 0.028(8) 0.056(4) 0.050(4) -0.015(3) -0.004(5) -0.006(5)
Cl3T 0.040(8) 0.063(10) 0.0409(17) -0.016(4) -0.007(3) 0.012(5)

loop_
_atom_type_symbol
_atom_type_description
_atom_type_scat_dispersion_real
_atom_type_scat_dispersion_imag
_atom_type_scat_source
C C 0.0181 0.0091 'International Tables Vol C Tables 4.2.6.8 and 6.1.1.4'
H H 0.0000 0.0000 'International Tables Vol C Tables 4.2.6.8 and 6.1.1.4'
Cl Cl 0.3639 0.7018 'International Tables Vol C Tables 4.2.6.8 and 6.1.1.4'
N N 0.0311 0.0180 'International Tables Vol C Tables 4.2.6.8 and 6.1.1.4'
O O 0.0492 0.0322 'International Tables Vol C Tables 4.2.6.8 and 6.1.1.4'
S S 0.3331 0.5567 'International Tables Vol C Tables 4.2.6.8 and 6.1.1.4'

loop_
_geom_angle_atom_site_label_1
_geom_angle_atom_site_label_2
_geom_angle_atom_site_label_3
_geom_angle
N1 C1 N2 115.6(8)
N1 C1 S1 120.2(7)
N2 C1 S1 124.2(7)
O1 C2 N1 119.5(9)
O1 C2 C3 125.1(9)
N1 C2 C3 115.4(8)
C4 C3 C2 117.4(9)
C4 C3 C10 122.8(9)
C2 C3 C10 119.8(8)
C3 C4 N2 123.6(9)
C3 C4 H4 118.2
N2 C4 H4 118.2
O2 C5 N2 107.2(7)
O2 C5 C6 108.0(7)
N2 C5 C6 114.6(8)
O2 C5 H5 109.0
N2 C5 H5 109.0
C6 C5 H5 109.0
C5 C6 C7 104.3(7)
C5 C6 H6A 110.9
C7 C6 H6A 110.9
C5 C6 H6B 110.9
C7 C6 H6B 110.9
H6A C6 H6B 108.9
N3 C7 C8 111.4(8)
N3 C7 C6 112.2(7)
C8 C7 C6 102.1(8)
N3 C7 H7 110.3
C8 C7 H7 110.3
C6 C7 H7 110.3
O2 C8 C9 108.2(8)
O2 C8 C7 105.6(7)
C9 C8 C7 117.0(9)
O2 C8 H8 108.6
C9 C8 H8 108.6
C7 C8 H8 108.6
O3 C9 C8 109.3(8)
O3 C9 H9A 109.8
C8 C9 H9A 109.8
O3 C9 H9B 109.8
C8 C9 H9B 109.8
H9A C9 H9B 108.3
C3 C10 H10A 109.5
C3 C10 H10B 109.5
H10A C10 H10B 109.5
C3 C10 H10C 109.5
H10A C10 H10C 109.5
H10B C10 H10C 109.5
O4 C11 O3 121.8(10)
O4 C11 C12 126.1(10)
O3 C11 C12 112.1(10)
C11 C12 H12A 109.5
C11 C12 H12B 109.5
H12A C12 H12B 109.5
C11 C12 H12C 109.5
H12A C12 H12C 109.5
H12B C12 H12C 109.5
C1 N1 C2 127.3(8)
C1 N1 H1 116.4
C2 N1 H1 116.4
C1 N2 C4 120.6(8)
C1 N2 C5 122.0(8)
C4 N2 C5 117.4(8)
C7 N3 H3A 117.3
C7 N3 H3B 108.4
H3A N3 H3B 117.0
C5 O2 C8 109.4(7)
C11 O3 C9 114.8(8)
Cl2S C1S Cl3S 116(2)
Cl2S C1S Cl1S 114.7(19)
Cl3S C1S Cl1S 111.9(17)
Cl2S C1S H1S 104.3
Cl3S C1S H1S 104.3
Cl1S C1S H1S 104.3
Cl2T C1T Cl3T 114.0(13)
Cl2T C1T Cl1T 108.9(13)
Cl3T C1T Cl1T 112.6(15)
Cl2T C1T H1T 107.0
Cl3T C1T H1T 107.0
Cl1T C1T H1T 107.0

loop_
_geom_bond_atom_site_label_1
_geom_bond_atom_site_label_2
_geom_bond_distance
C1 N1 1.342(12)
C1 N2 1.365(12)
C1 S1 1.684(10)
C2 O1 1.239(11)
C2 N1 1.394(13)
C2 C3 1.443(13)
C3 C4 1.337(13)
C3 C10 1.503(14)
C4 N2 1.402(12)
C4 H4 0.9500
C5 O2 1.411(12)
C5 N2 1.485(11)
C5 C6 1.531(13)
C5 H5 1.0000
C6 C7 1.527(13)
C6 H6A 0.9900
C6 H6B 0.9900
C7 N3 1.470(11)
C7 C8 1.527(14)
C7 H7 1.0000
C8 O2 1.463(11)
C8 C9 1.485(13)
C8 H8 1.0000
C9 O3 1.433(13)
C9 H9A 0.9900
C9 H9B 0.9900
C10 H10A 0.9800
C10 H10B 0.9800
C10 H10C 0.9800
C11 O4 1.214(14)
C11 O3 1.343(12)
C11 C12 1.473(17)
C12 H12A 0.9800
C12 H12B 0.9800
C12 H12C 0.9800
N1 H1 0.8800
N3 H3A 0.9957
N3 H3B 0.8919
C1S Cl2S 1.71(3)
C1S Cl3S 1.72(3)
C1S Cl1S 1.78(2)
C1S H1S 1.0000
C1T Cl2T 1.73(2)
C1T Cl3T 1.72(2)
C1T Cl1T 1.774(18)
C1T H1T 1.0000

loop_
_geom_hbond_atom_site_label_D
_geom_hbond_atom_site_label_H
_geom_hbond_atom_site_label_A
_geom_hbond_distance_DH
_geom_hbond_distance_HA
_geom_hbond_distance_DA
_geom_hbond_angle_DHA
_geom_hbond_site_symmetry_A
N1 H1 N3 0.88 1.97 2.817(11) 162.3 3
N3 H3A O1 1.00 2.05 3.034(11) 167.6 3_645
N3 H3B O4 0.89 2.19 3.062(11) 164.6 4_556

loop_
_geom_torsion_atom_site_label_1
_geom_torsion_atom_site_label_2
_geom_torsion_atom_site_label_3
_geom_torsion_atom_site_label_4
_geom_torsion
O1 C2 C3 C4 -177.3(10)
N1 C2 C3 C4 3.8(14)
O1 C2 C3 C10 -0.5(15)
N1 C2 C3 C10 -179.4(9)
C2 C3 C4 N2 -2.3(15)
C10 C3 C4 N2 -179.0(9)
O2 C5 C6 C7 -15.5(9)
N2 C5 C6 C7 103.9(9)
C5 C6 C7 N3 148.1(8)
C5 C6 C7 C8 28.7(9)
N3 C7 C8 O2 -152.2(8)
C6 C7 C8 O2 -32.3(9)
N3 C7 C8 C9 87.5(10)
C6 C7 C8 C9 -152.6(8)
O2 C8 C9 O3 -64.1(11)
C7 C8 C9 O3 54.8(11)
N2 C1 N1 C2 1.5(14)
S1 C1 N1 C2 178.9(8)
O1 C2 N1 C1 177.4(9)
C3 C2 N1 C1 -3.6(14)
N1 C1 N2 C4 0.5(13)
S1 C1 N2 C4 -176.9(7)
N1 C1 N2 C5 177.5(8)
S1 C1 N2 C5 0.2(13)
C3 C4 N2 C1 0.1(15)
C3 C4 N2 C5 -177.1(10)
O2 C5 N2 C1 -112.5(9)
C6 C5 N2 C1 127.6(9)
O2 C5 N2 C4 64.6(10)
C6 C5 N2 C4 -55.3(11)
N2 C5 O2 C8 -129.1(7)
C6 C5 O2 C8 -5.1(10)
C9 C8 O2 C5 149.9(8)
C7 C8 O2 C5 23.9(10)
O4 C11 O3 C9 -1.5(15)
C12 C11 O3 C9 179.8(9)
C8 C9 O3 C11 176.6(9)
